data_4131943
loop_
_publ_author_name
'Miloserdov, Fedor M.'
'Kirillova, Mariia S.'
'Muratore, Michael E.'
'Echavarren, Antonio M.'

_publ_section_title
;
 Unified Total Synthesis of Pyrroloazocine Indole Alkaloids Sheds Light on
 Their Biosynthetic Relationship.
;
_journal_issue 16
_journal_name_full 'Journal of the American Chemical Society'
_journal_page_first 5393
_journal_page_last 5400
_journal_paper_doi 10.1021/jacs.7b13484
_journal_volume 140
_journal_year 2018
_chemical_absolute_configuration ad
_chemical_formula_sum 'C20 H20 N2 O4'
_chemical_formula_weight 352.38
_space_group_IT_number 19
_space_group_name_Hall 'P 2ac 2ab'
_space_group_name_H-M_alt 'P 21 21 21'
_symmetry_cell_setting orthorhombic
_symmetry_space_group_name_H-M 'P 21 21 21'
_atom_sites_solution_hydrogens geom
_audit_creation_method SHELXL-2014/7
_cell_angle_alpha 90
_cell_angle_beta 90
_cell_angle_gamma 90
_cell_formula_units_Z 4
_cell_length_a 9.64769(5)
_cell_length_b 11.43518(7)
_cell_length_c 15.03401(9)
_cell_measurement_reflns_used 163294
_cell_measurement_temperature 100(2)
_cell_measurement_theta_max 70.147
_cell_measurement_theta_min 2.508
_cell_volume 1658.598(17)
_computing_cell_refinement 'CrysAlisPro 1.171.39.12b (Rigaku OD, 2015)'
_computing_data_collection 'CrysAlisPro 1.171.39.12b (Rigaku OD, 2015)'
_computing_data_reduction 'CrysAlisPro 1.171.39.12b (Rigaku OD, 2015)'
_computing_molecular_graphics
;
 SHELXle: C.B. Huebschle, G.M. Sheldrick & B. Dittrich
 J.Appl.Cryst. (2011) 44, 1281-1284.
;
_computing_publication_material 'XCIF, SHELXL-2014/7 (Sheldrick, 2014)'
_computing_structure_refinement 'SHELXL-2014/7 (Sheldrick, 2014)'
_computing_structure_solution 'SHELXT V2014/4 (Sheldrick 2014)'
_diffrn_ambient_temperature 100(2)
_diffrn_detector_area_resol_mean 5.8140
_diffrn_detector_type 'PILATUS 200K'
_diffrn_measured_fraction_theta_full 0.991
_diffrn_measured_fraction_theta_max 0.922
_diffrn_measurement_device_type '1/4chi goniometer'
_diffrn_measurement_method
;
 Fullsphere data collection, phi and omega scans
;
_diffrn_measurement_specimen_support 'magnetic support with MicroMount'
_diffrn_radiation_monochromator 'Confocal Max Flux optic'
_diffrn_radiation_type MoK\a
_diffrn_radiation_wavelength 0.7107
_diffrn_reflns_av_R_equivalents 0.0341
_diffrn_reflns_av_unetI/netI 0.0237
_diffrn_reflns_Laue_measured_fraction_full 0.991
_diffrn_reflns_Laue_measured_fraction_max 0.922
_diffrn_reflns_limit_h_max 25
_diffrn_reflns_limit_h_min -25
_diffrn_reflns_limit_k_max 29
_diffrn_reflns_limit_k_min -25
_diffrn_reflns_limit_l_max 38
_diffrn_reflns_limit_l_min -39
_diffrn_reflns_number 163294
_diffrn_reflns_point_group_measured_fraction_full 0.994
_diffrn_reflns_point_group_measured_fraction_max 0.890
_diffrn_reflns_theta_full 25.242
_diffrn_reflns_theta_max 70.147
_diffrn_reflns_theta_min 2.508
_diffrn_source 'Microfocus rotating anode X-ray tube'
_diffrn_source_current 24
_diffrn_source_power 50
_diffrn_source_size '0.2 mm x 0.2 mm fine focus'
_diffrn_source_type 'Rigaku MicroMax-007HF'
_exptl_absorpt_coefficient_mu 0.099
_exptl_absorpt_correction_T_max 1.00000
_exptl_absorpt_correction_T_min 0.68259
_exptl_absorpt_correction_type multi-scan
_exptl_absorpt_process_details
;
CrysAlisPro 1.171.39.12b (Rigaku Oxford Diffraction, 2015)
Empirical absorption correction using spherical harmonics,
 implemented in SCALE3 ABSPACK scaling algorithm.
;
_exptl_crystal_colour colourless
_exptl_crystal_density_diffrn 1.411
_exptl_crystal_description block
_exptl_crystal_F_000 744
_exptl_crystal_size_max 0.30
_exptl_crystal_size_mid 0.20
_exptl_crystal_size_min 0.15
_refine_diff_density_max 0.482
_refine_diff_density_min -0.295
_refine_diff_density_rms 0.058
_refine_ls_abs_structure_details
;
 Flack x determined using 11344 quotients [(I+)-(I-)]/[(I+)+(I-)]
 (Parsons, Flack and Wagner, Acta Cryst. B69 (2013) 249-259).
;
_refine_ls_abs_structure_Flack 0.06(7)
_refine_ls_extinction_method none
_refine_ls_goodness_of_fit_ref 1.044
_refine_ls_hydrogen_treatment constr
_refine_ls_matrix_type full
_refine_ls_number_parameters 236
_refine_ls_number_reflns 28685
_refine_ls_number_restraints 0
_refine_ls_restrained_S_all 1.044
_refine_ls_R_factor_all 0.0294
_refine_ls_R_factor_gt 0.0258
_refine_ls_shift/su_max 0.003
_refine_ls_shift/su_mean 0.000
_refine_ls_structure_factor_coef Fsqd
_refine_ls_weighting_details 'w=1/[\s^2^(Fo^2^)+(0.0484P)^2^] where P=(Fo^2^+2Fc^2^)/3'
_refine_ls_weighting_scheme calc
_refine_ls_wR_factor_gt 0.0691
_refine_ls_wR_factor_ref 0.0705
_reflns_Friedel_coverage 0.801
_reflns_Friedel_fraction_full 0.998
_reflns_Friedel_fraction_max 0.853
_reflns_number_gt 26362
_reflns_number_total 28685
_reflns_threshold_expression 'I > 2\s(I)'
_cod_data_source_file ja7b13484_si_003.cif
_cod_data_source_block FM-KMS691LT
_cod_depositor_comments
;
The following automatic conversions were performed:

data item '_symmetry_cell_setting' value 'Orthorhombic' was changed
to 'orthorhombic' in accordance with the
/home/saulius/struct/COD-crude-data/automatic-downloads/DataCite-retrospective/ACS/depositions/lib/dictionaries/cif_core.dic
dictionary named 'cif_core.dic' version 2.4.2 last updated on
2011-04-26.

Automatic conversion script
Id: cif_fix_values 6909 2019-04-08 15:41:33Z antanas 
;
_cod_original_sg_symbol_H-M P2(1)2(1)2(1)
_cod_database_code 4131943
_shelx_shelxl_version_number 2014/7
_shelx_space_group_comment
;
The symmetry employed for this shelxl refinement is uniquely defined
by the following loop, which should always be used as a source of
symmetry information in preference to the above space-group names.
They are only intended as comments.
;
_shelx_estimated_absorpt_t_min 0.971
_shelx_estimated_absorpt_t_max 0.985
_oxdiff_exptl_absorpt_empirical_full_min 0.669
_oxdiff_exptl_absorpt_empirical_full_max 1.473
_oxdiff_exptl_absorpt_empirical_details
;
Empirical correction (ABSPACK) includes:
- Absorption correction using spherical harmonics
- Frame scaling
- Detector area scaling
;

loop_
_space_group_symop_operation_xyz
'x, y, z'
'-x+1/2, -y, z+1/2'
'-x, y+1/2, -z+1/2'
'x+1/2, -y+1/2, -z'

loop_
_atom_site_label
_atom_site_type_symbol
_atom_site_fract_x
_atom_site_fract_y
_atom_site_fract_z
_atom_site_U_iso_or_equiv
_atom_site_adp_type
_atom_site_occupancy
_atom_site_site_symmetry_order
_atom_site_calc_flag
_atom_site_refinement_flags_posn
_atom_site_refinement_flags_adp
N1 N 0.49498(2) 0.96178(2) 0.55354(2) 0.01115(2) Uani 1 1 d . .
N2 N 0.60495(2) 0.71936(2) 0.75721(2) 0.01130(2) Uani 1 1 d . .
O1 O 0.50388(3) 0.86625(2) 0.83968(2) 0.02003(4) Uani 1 1 d . .
O2 O 1.00542(3) 0.57719(3) 0.67540(3) 0.02803(7) Uani 1 1 d . .
O3 O 0.53158(3) 1.14630(2) 0.49830(2) 0.01871(3) Uani 1 1 d . .
O4 O 0.69780(2) 1.05400(2) 0.57755(2) 0.01523(3) Uani 1 1 d . .
C1 C 0.34975(2) 0.96363(2) 0.55597(2) 0.01140(2) Uani 1 1 d . .
C2 C 0.25705(3) 1.04886(3) 0.52715(2) 0.01518(3) Uani 1 1 d . .
H2 H 0.2879 1.1179 0.5012 0.018 Uiso 1 1 calc R U
C3 C 0.11635(3) 1.02665(3) 0.53871(2) 0.01694(4) Uani 1 1 d . .
H3 H 0.0519 1.0812 0.5189 0.020 Uiso 1 1 calc R U
C4 C 0.06972(3) 0.92358(3) 0.57973(2) 0.01600(3) Uani 1 1 d . .
H4 H -0.0248 0.9122 0.5884 0.019 Uiso 1 1 calc R U
C5 C 0.16312(2) 0.83816(2) 0.60763(2) 0.01346(3) Uani 1 1 d . .
H5 H 0.1320 0.7696 0.6343 0.016 Uiso 1 1 calc R U
C6 C 0.30519(2) 0.85783(2) 0.59461(2) 0.01087(2) Uani 1 1 d . .
C7 C 0.42668(2) 0.78756(2) 0.61114(2) 0.01054(2) Uani 1 1 d . .
C8 C 0.43155(3) 0.66404(2) 0.64273(2) 0.01225(3) Uani 1 1 d . .
H8A H 0.4954 0.6200 0.6058 0.015 Uiso 1 1 calc R U
H8B H 0.3404 0.6292 0.6365 0.015 Uiso 1 1 calc R U
C9 C 0.47768(3) 0.65556(2) 0.74031(2) 0.01265(3) Uani 1 1 d . .
H9A H 0.4049 0.6863 0.7782 0.015 Uiso 1 1 calc R U
H9B H 0.4913 0.5740 0.7557 0.015 Uiso 1 1 calc R U
C10 C 0.60549(3) 0.82122(2) 0.80439(2) 0.01386(3) Uani 1 1 d . .
C11 C 0.75265(3) 0.86771(3) 0.80464(2) 0.01673(4) Uani 1 1 d . .
H11A H 0.7785 0.8959 0.8632 0.020 Uiso 1 1 calc R U
H11B H 0.7635 0.9306 0.7619 0.020 Uiso 1 1 calc R U
C12 C 0.83910(3) 0.76118(3) 0.77824(2) 0.01535(3) Uani 1 1 d . .
H12A H 0.8647 0.7154 0.8300 0.018 Uiso 1 1 calc R U
H12B H 0.9225 0.7844 0.7468 0.018 Uiso 1 1 calc R U
C13 C 0.73968(2) 0.69165(2) 0.71637(2) 0.01128(2) Uani 1 1 d . .
C14 C 0.75905(2) 0.73889(2) 0.62301(2) 0.01159(2) Uani 1 1 d . .
H14 H 0.8378 0.7113 0.5942 0.014 Uiso 1 1 calc R U
C15 C 0.68273(2) 0.81352(2) 0.57461(2) 0.01094(2) Uani 1 1 d . .
H15 H 0.7274 0.8451 0.5254 0.013 Uiso 1 1 calc R U
C16 C 0.54056(2) 0.85247(2) 0.58753(2) 0.01022(2) Uani 1 1 d . .
C17 C 0.76384(3) 0.55912(2) 0.71812(2) 0.01441(3) Uani 1 1 d . .
H17A H 0.7456 0.5315 0.7780 0.017 Uiso 1 1 calc R U
H17B H 0.6961 0.5228 0.6792 0.017 Uiso 1 1 calc R U
C18 C 0.90524(4) 0.51692(3) 0.69110(3) 0.02024(5) Uani 1 1 d . .
H18 H 0.9169 0.4365 0.6859 0.024 Uiso 1 1 calc R U
C19 C 0.57333(3) 1.06207(2) 0.53891(2) 0.01249(3) Uani 1 1 d . .
C20 C 0.78109(3) 1.15870(3) 0.57209(3) 0.01922(4) Uani 1 1 d . .
H20A H 0.8600 1.1512 0.6106 0.029 Uiso 1 1 calc R U
H20B H 0.7267 1.2249 0.5901 0.029 Uiso 1 1 calc R U
H20C H 0.8119 1.1696 0.5119 0.029 Uiso 1 1 calc R U

loop_
_atom_site_aniso_label
_atom_site_aniso_U_11
_atom_site_aniso_U_22
_atom_site_aniso_U_33
_atom_site_aniso_U_23
_atom_site_aniso_U_13
_atom_site_aniso_U_12
N1 0.01139(5) 0.00954(5) 0.01251(5) 0.00267(4) 0.00088(4) 0.00038(4)
N2 0.01283(5) 0.01049(5) 0.01059(4) -0.00002(4) 0.00040(4) -0.00010(4)
O1 0.02334(9) 0.01674(7) 0.02002(8) -0.00416(6) 0.00557(7) 0.00312(7)
O2 0.01688(8) 0.02171(10) 0.04550(19) 0.00842(11) 0.00608(10) 0.00546(8)
O3 0.02025(8) 0.01283(6) 0.02305(8) 0.00818(6) 0.00211(6) 0.00134(5)
O4 0.01340(5) 0.01062(5) 0.02166(7) 0.00225(5) 0.00094(5) -0.00167(4)
C1 0.01158(5) 0.01125(6) 0.01138(5) 0.00162(4) 0.00007(4) 0.00113(4)
C2 0.01425(7) 0.01508(7) 0.01621(7) 0.00392(6) -0.00017(6) 0.00350(6)
C3 0.01350(7) 0.01968(9) 0.01762(8) 0.00186(7) -0.00157(6) 0.00406(7)
C4 0.01132(6) 0.01932(9) 0.01736(8) -0.00106(7) -0.00130(6) 0.00092(6)
C5 0.01119(6) 0.01494(7) 0.01423(6) -0.00097(5) 0.00004(5) -0.00126(5)
C6 0.01070(5) 0.01108(5) 0.01085(5) 0.00017(4) -0.00016(4) -0.00033(4)
C7 0.01122(5) 0.00938(5) 0.01104(5) 0.00113(4) -0.00004(4) -0.00069(4)
C8 0.01422(6) 0.00942(5) 0.01311(6) 0.00094(4) -0.00067(5) -0.00168(5)
C9 0.01371(6) 0.01197(6) 0.01227(6) 0.00253(5) 0.00130(5) -0.00143(5)
C10 0.01789(8) 0.01165(6) 0.01203(6) -0.00099(5) 0.00063(5) 0.00056(5)
C11 0.02005(9) 0.01360(7) 0.01655(8) -0.00240(6) -0.00251(7) -0.00243(7)
C12 0.01481(7) 0.01504(7) 0.01620(7) 0.00070(6) -0.00395(6) -0.00102(6)
C13 0.01212(5) 0.00995(5) 0.01178(5) 0.00128(4) -0.00052(4) 0.00061(4)
C14 0.01171(5) 0.01076(6) 0.01228(6) 0.00145(4) 0.00118(4) 0.00147(4)
C15 0.01149(5) 0.01034(5) 0.01099(5) 0.00143(4) 0.00155(4) 0.00076(4)
C16 0.01081(5) 0.00913(5) 0.01071(5) 0.00148(4) 0.00054(4) 0.00013(4)
C17 0.01587(7) 0.01053(6) 0.01683(7) 0.00238(5) 0.00030(6) 0.00183(5)
C18 0.01869(10) 0.01468(8) 0.02737(13) 0.00428(8) 0.00246(9) 0.00596(7)
C19 0.01383(6) 0.00986(5) 0.01379(6) 0.00270(4) 0.00303(5) 0.00037(5)
C20 0.01756(9) 0.01346(8) 0.02666(12) 0.00003(8) 0.00528(8) -0.00433(7)

loop_
_atom_type_symbol
_atom_type_description
_atom_type_scat_dispersion_real
_atom_type_scat_dispersion_imag
_atom_type_scat_source
C C 0.0033 0.0016 'International Tables Vol C Tables 4.2.6.8 and 6.1.1.4'
H H 0.0000 0.0000 'International Tables Vol C Tables 4.2.6.8 and 6.1.1.4'
N N 0.0061 0.0033 'International Tables Vol C Tables 4.2.6.8 and 6.1.1.4'
O O 0.0106 0.0060 'International Tables Vol C Tables 4.2.6.8 and 6.1.1.4'

loop_
_geom_angle_atom_site_label_1
_geom_angle_atom_site_label_2
_geom_angle_atom_site_label_3
_geom_angle
C19 N1 C1 122.332(19)
C19 N1 C16 127.903(19)
C1 N1 C16 108.259(17)
C10 N2 C9 121.59(2)
C10 N2 C13 113.42(2)
C9 N2 C13 124.471(19)
C19 O4 C20 114.69(2)
C2 C1 N1 130.14(2)
C2 C1 C6 122.24(2)
N1 C1 C6 107.625(18)
C1 C2 C3 117.38(2)
C2 C3 C4 121.37(2)
C5 C4 C3 120.88(2)
C4 C5 C6 118.52(2)
C5 C6 C1 119.56(2)
C5 C6 C7 132.89(2)
C1 C6 C7 107.535(18)
C16 C7 C6 107.732(18)
C16 C7 C8 124.71(2)
C6 C7 C8 127.46(2)
C7 C8 C9 111.909(19)
N2 C9 C8 112.383(18)
O1 C10 N2 125.44(3)
O1 C10 C11 126.84(3)
N2 C10 C11 107.72(2)
C10 C11 C12 103.35(2)
C11 C12 C13 103.07(2)
N2 C13 C14 114.740(18)
N2 C13 C17 109.862(19)
C14 C13 C17 110.451(19)
N2 C13 C12 100.669(19)
C14 C13 C12 107.20(2)
C17 C13 C12 113.66(2)
C15 C14 C13 131.40(2)
C14 C15 C16 129.77(2)
C7 C16 N1 108.737(18)
C7 C16 C15 128.571(19)
N1 C16 C15 120.876(18)
C18 C17 C13 116.79(2)
O2 C18 C17 126.49(3)
O3 C19 O4 124.98(2)
O3 C19 N1 123.74(3)
O4 C19 N1 111.248(19)

loop_
_geom_bond_atom_site_label_1
_geom_bond_atom_site_label_2
_geom_bond_distance
N1 C19 1.3911(3)
N1 C1 1.4018(3)
N1 C16 1.4202(3)
N2 C10 1.3637(3)
N2 C9 1.4507(3)
N2 C13 1.4720(3)
O1 C10 1.2278(4)
O2 C18 1.2102(5)
O3 C19 1.2094(3)
O4 C19 1.3372(3)
O4 C20 1.4441(3)
C1 C2 1.3919(3)
C1 C6 1.4092(3)
C2 C3 1.3919(4)
C3 C4 1.4041(5)
C4 C5 1.3935(4)
C5 C6 1.4026(3)
C6 C7 1.4427(3)
C7 C16 1.3726(3)
C7 C8 1.4909(3)
C8 C9 1.5361(3)
C10 C11 1.5160(4)
C11 C12 1.5288(4)
C12 C13 1.5548(4)
C13 C14 1.5154(3)
C13 C17 1.5336(3)
C14 C15 1.3416(3)
C15 C16 1.4552(3)
C17 C18 1.5030(4)

loop_
_geom_torsion_atom_site_label_1
_geom_torsion_atom_site_label_2
_geom_torsion_atom_site_label_3
_geom_torsion_atom_site_label_4
_geom_torsion
C19 N1 C1 C2 15.60(4)
C16 N1 C1 C2 -177.39(3)
C19 N1 C1 C6 -164.71(2)
C16 N1 C1 C6 2.31(2)
N1 C1 C2 C3 -179.66(3)
C6 C1 C2 C3 0.69(4)
C1 C2 C3 C4 1.46(4)
C2 C3 C4 C5 -2.14(5)
C3 C4 C5 C6 0.60(4)
C4 C5 C6 C1 1.49(4)
C4 C5 C6 C7 -176.62(2)
C2 C1 C6 C5 -2.19(4)
N1 C1 C6 C5 178.09(2)
C2 C1 C6 C7 176.36(2)
N1 C1 C6 C7 -3.36(2)
C5 C6 C7 C16 -178.53(2)
C1 C6 C7 C16 3.20(2)
C5 C6 C7 C8 4.97(4)
C1 C6 C7 C8 -173.30(2)
C16 C7 C8 C9 77.64(3)
C6 C7 C8 C9 -106.42(3)
C10 N2 C9 C8 108.07(2)
C13 N2 C9 C8 -63.13(3)
C7 C8 C9 N2 -51.33(3)
C9 N2 C10 O1 3.13(4)
C13 N2 C10 O1 175.24(3)
C9 N2 C10 C11 -176.64(2)
C13 N2 C10 C11 -4.54(3)
O1 C10 C11 C12 162.70(3)
N2 C10 C11 C12 -17.52(3)
C10 C11 C12 C13 31.19(3)
C10 N2 C13 C14 -90.71(2)
C9 N2 C13 C14 81.13(3)
C10 N2 C13 C17 144.15(2)
C9 N2 C13 C17 -44.01(3)
C10 N2 C13 C12 24.00(2)
C9 N2 C13 C12 -164.16(2)
C11 C12 C13 N2 -32.93(2)
C11 C12 C13 C14 87.34(2)
C11 C12 C13 C17 -150.32(2)
N2 C13 C14 C15 9.41(4)
C17 C13 C14 C15 134.23(3)
C12 C13 C14 C15 -101.45(3)
C13 C14 C15 C16 -16.15(4)
C6 C7 C16 N1 -1.78(2)
C8 C7 C16 N1 174.84(2)
C6 C7 C16 C15 -166.27(2)
C8 C7 C16 C15 10.35(4)
C19 N1 C16 C7 165.78(2)
C1 N1 C16 C7 -0.30(2)
C19 N1 C16 C15 -28.32(3)
C1 N1 C16 C15 165.60(2)
C14 C15 C16 C7 -42.41(4)
C14 C15 C16 N1 154.75(2)
N2 C13 C17 C18 -171.42(3)
C14 C13 C17 C18 61.02(3)
C12 C13 C17 C18 -59.50(3)
C13 C17 C18 O2 6.76(6)
C20 O4 C19 O3 3.35(4)
C20 O4 C19 N1 -174.86(2)
C1 N1 C19 O3 -26.51(4)
C16 N1 C19 O3 169.19(3)
C1 N1 C19 O4 151.72(2)
C16 N1 C19 O4 -12.58(3)
